data_4030855
loop_
_publ_author_name
'Simon, M.'
'Meyer, G.'

_publ_section_title
;
 Action of ammonium chloride and bromide on vanadium, niobium and
 tantalum: synthesis and crystal structures of (NH4)2[V(NH3)X5],
 (NH4)6[{M5(NH)4}X17], (NH4)2[Ta2NX10] (X = Cl, Br)
;
_journal_name_full 'European Journal of Solid State and Inorganic Chemistry'
_journal_page_first 73
_journal_page_last 84
_journal_volume 34
_journal_year 1997
_chemical_formula_sum 'Br5 H11 N3 V'
_chemical_formula_weight 503.569
_space_group_IT_number 62
_symmetry_cell_setting orthorhombic
_symmetry_Int_Tables_number 62
_symmetry_space_group_name_Hall '-P 2ac 2n'
_symmetry_space_group_name_H-M 'P n m a'
_cell_angle_alpha 90
_cell_angle_beta 90
_cell_angle_gamma 90
_cell_formula_units_Z 4
_cell_length_a 14.244(9)
_cell_length_b 10.911(7)
_cell_length_c 7.320(4)
_cell_volume 1137.6(12)
_diffrn_ambient_temperature 293
_diffrn_radiation_probe x-ray
_diffrn_radiation_type MoK\a
_diffrn_radiation_wavelength 0.71073
_exptl_absorpt_coefficient_mu 18.46
_exptl_crystal_F_000 876
_refine_ls_number_reflns 1374
_refine_ls_R_factor_gt 0.0350
_refine_ls_wR_factor_gt 0.0687
_cod_data_source_file EJSSIC-1997-34-73-84-1.cif
_cod_data_source_block compound-1
_cod_original_cell_volume 1137.7(12)
_cod_original_formula_sum 'H11 Br5 N3 V'
_cod_database_code 4030855

loop_
_symmetry_equiv_pos_site_id
_symmetry_equiv_pos_as_xyz
1 x,y,z
2 1/2-x,-y,1/2+z
3 1/2+x,1/2-y,1/2-z
4 -x,1/2+y,-z
5 -x,-y,-z
6 1/2+x,y,1/2-z
7 1/2-x,1/2+y,1/2+z
8 x,1/2-y,z

loop_
_atom_site_label
_atom_site_type_symbol
_atom_site_thermal_displace_type
_atom_site_fract_x
_atom_site_fract_y
_atom_site_fract_z
_atom_site_occupancy
_atom_site_U_iso_or_equiv
_atom_site_attached_hydrogens
Br1 Br Uiso 0.10600(4) 0.48351(5) 0.81885(9) 1.000 0.0415(2) 0
Br2 Br Uiso 0.00101(6) 0.25000 0.54000(10) 1.000 0.0421(2) 0
Br3 Br Uiso 0.25415(5) 0.25000 0.60310(10) 1.000 0.0354(2) 0
Br4 Br Uiso 0.21860(6) 0.25000 0.08880(10) 1.000 0.0426(2) 0
V V Uiso 0.11262(8) 0.25000 0.8131(2) 1.000 0.0287(3) 0
N1 N Uiso 0.9951(4) 0.25000 0.99680(10) 1.000 0.0358(15) 3
N2 N Uiso 0.1466(4) 0.5002(5) 0.3507(8) 1.000 0.0498(13) 4

loop_
_atom_type_symbol
_atom_type_description
_atom_type_scat_dispersion_real
_atom_type_scat_dispersion_imag
_atom_type_scat_source
Br Br -0.2901 2.4595 'International Tables Vol C Tables 4.2.6.8 and 6.1.1.4'
N N 0.0061 0.0033 'International Tables Vol C Tables 4.2.6.8 and 6.1.1.4'
V V 0.3005 0.5294 'International Tables Vol C Tables 4.2.6.8 and 6.1.1.4'

loop_
_geom_angle_atom_site_label_1
_geom_angle_atom_site_label_2
_geom_angle_atom_site_label_3
_geom_angle
_geom_angle_site_symmetry_1
_geom_angle_site_symmetry_3
_geom_angle_publ_flag
Br1 V Br2 89.42(3) . . yes
Br1 V Br3 92.26(3) . . yes
Br1 V N1 87.76(3) . 1_455 yes
Br1 V Br4 90.51(3) . 1_556 yes
Br1 V Br1 175.36(6) . 8_555 yes
Br2 V Br3 91.17(5) . . yes
Br2 V N1 90.28(11) . 1_455 yes
Br2 V Br4 178.30(6) . 1_556 yes
Br1 V Br2 89.42(3) 8_555 . yes
Br3 V N1 178.55(12) . 1_455 yes
Br3 V Br4 90.53(4) . 1_556 yes
Br1 V Br3 92.26(3) 8_555 . yes
Br4 V N1 88.02(11) 1_556 1_455 yes
Br1 V N1 87.76(3) 8_555 1_455 yes
Br1 V Br4 90.51(3) 8_555 1_556 yes

loop_
_geom_bond_atom_site_label_1
_geom_bond_atom_site_label_2
_geom_bond_distance
_geom_bond_site_symmetry_2
_geom_bond_publ_flag
Br1 V 2.5499(17) . yes
Br2 V 2.554(2) . yes
Br3 V 2.535(2) . yes
Br4 V 2.520(2) 1_554 yes
V N1 2.147(5) 1_455 yes
